data_4113704
loop_
_publ_author_name
'F. Albert Cotton'
'James P. Donahue'
'Carlos A. Murillo'

_publ_section_title
;
 Polyunsaturated Dicarboxylate Tethers Connecting Dimolybdenum Redox and
 Chromophoric Centers: Syntheses, Structures, and Electrochemistry
;
_journal_name_full 'Journal of the American Chemical Society'
_journal_page_first 5436
_journal_page_last 5450
_journal_paper_doi 10.1021/ja029101i
_journal_volume 125
_journal_year 2003
_chemical_formula_moiety
;
[Mo2 (H3 C O C6 H4 N)2 C H)3 (O2 C C C H)] . (C H2 Cl2)0.5 .
(C6 H14)0.5
;
_chemical_formula_sum 'C51.5 H54 Cl Mo2 N6 O8'
_chemical_formula_weight 1112.34
_chemical_name_systematic
;
 ?
;
_space_group_IT_number 2
_symmetry_cell_setting triclinic
_symmetry_space_group_name_Hall '-P 1'
_symmetry_space_group_name_H-M 'P -1'
_atom_sites_solution_hydrogens geom
_atom_sites_solution_primary direct
_atom_sites_solution_secondary difmap
_audit_creation_method SHELXL-97
_cell_angle_alpha 101.04(3)
_cell_angle_beta 90.23(3)
_cell_angle_gamma 93.04(3)
_cell_formula_units_Z 4
_cell_length_a 10.527(2)
_cell_length_b 19.057(4)
_cell_length_c 25.424(5)
_cell_measurement_reflns_used 250
_cell_measurement_temperature 213(2)
_cell_measurement_theta_max 20.8
_cell_measurement_theta_min 9.1
_cell_volume 4998.4(18)
_computing_cell_refinement 'MADNES (Nonius, 1989)'
_computing_data_collection 'MADNES (Nonius, 1989)'
_computing_data_reduction 'PROCOR (Kabsch, 1988)'
_computing_molecular_graphics 'SHELXTL V. 5.03 (Siemens, 1994)'
_computing_publication_material CIFTAB
_computing_structure_refinement 'SHELXL-97 (Sheldrick, 1997)'
_computing_structure_solution 'SHELXS-97 (Sheldrick, 1990)'
_diffrn_ambient_temperature 213(2)
_diffrn_measured_fraction_theta_full 0.899
_diffrn_measured_fraction_theta_max 0.899
_diffrn_measurement_device_type 'Nonius FAST area detector'
_diffrn_measurement_method 'ellipsoid-mask fitting'
_diffrn_radiation_monochromator graphite
_diffrn_radiation_source 'fine-focus sealed tube'
_diffrn_radiation_type MoK\a
_diffrn_radiation_wavelength 0.71073
_diffrn_reflns_av_R_equivalents 0.0479
_diffrn_reflns_av_sigmaI/netI 0.0407
_diffrn_reflns_limit_h_max 11
_diffrn_reflns_limit_h_min -11
_diffrn_reflns_limit_k_max 17
_diffrn_reflns_limit_k_min -20
_diffrn_reflns_limit_l_max 27
_diffrn_reflns_limit_l_min -27
_diffrn_reflns_number 22364
_diffrn_reflns_theta_full 22.74
_diffrn_reflns_theta_max 22.74
_diffrn_reflns_theta_min 2.27
_diffrn_standards_number 'none (area detector data)'
_exptl_absorpt_coefficient_mu 0.615
_exptl_absorpt_correction_type none
_exptl_crystal_colour orange
_exptl_crystal_density_diffrn 1.478
_exptl_crystal_description wedge
_exptl_crystal_F_000 2280
_exptl_crystal_size_max 0.60
_exptl_crystal_size_mid 0.30
_exptl_crystal_size_min 0.15
_refine_diff_density_max 1.289
_refine_diff_density_min -0.903
_refine_diff_density_rms 0.120
_refine_ls_extinction_method none
_refine_ls_goodness_of_fit_ref 1.076
_refine_ls_hydrogen_treatment noref
_refine_ls_matrix_type full
_refine_ls_number_parameters 1185
_refine_ls_number_reflns 12107
_refine_ls_number_restraints 0
_refine_ls_restrained_S_all 1.076
_refine_ls_R_factor_all 0.0932
_refine_ls_R_factor_gt 0.0712
_refine_ls_shift/su_max 0.070
_refine_ls_shift/su_mean 0.003
_refine_ls_structure_factor_coef Fsqd
_refine_ls_weighting_details 'calc w=1/[\s^2^(Fo^2^)+(0.0654P)^2^+42.9322P] where P=(Fo^2^+2Fc^2^)/3'
_refine_ls_weighting_scheme calc
_refine_ls_wR_factor_gt 0.1673
_refine_ls_wR_factor_ref 0.1908
_reflns_number_gt 9607
_reflns_number_total 12107
_reflns_threshold_expression I>2sigma(I)
_cod_data_source_file ja029101isi20030123_021228_11.cif
_cod_data_source_block xl
_cod_original_cell_volume 4998.4(17)
_cod_original_formula_sum 'C51.50 H54 Cl Mo2 N6 O8'
_cod_database_code 4113704

loop_
_symmetry_equiv_pos_as_xyz
'x, y, z'
'-x, -y, -z'

loop_
_atom_site_label
_atom_site_type_symbol
_atom_site_fract_x
_atom_site_fract_y
_atom_site_fract_z
_atom_site_U_iso_or_equiv
_atom_site_adp_type
_atom_site_occupancy
_atom_site_symmetry_multiplicity
_atom_site_calc_flag
_atom_site_refinement_flags
_atom_site_disorder_assembly
_atom_site_disorder_group
Mo1 Mo 0.48588(6) 0.29979(4) 0.14370(3) 0.0344(2) Uani 1 1 d . . .
Mo2 Mo 0.35923(6) 0.26546(4) 0.19787(3) 0.0359(2) Uani 1 1 d . . .
Mo3 Mo 0.39180(6) 0.21329(4) 0.67871(3) 0.0344(2) Uani 1 1 d . . .
Mo4 Mo 0.27268(6) 0.17690(4) 0.73448(3) 0.0365(2) Uani 1 1 d . . .
Cl1 Cl 0.0574(6) 0.0805(3) 0.3906(2) 0.166(2) Uiso 1 1 d . A .
Cl2A Cl -0.0512(13) 0.1986(7) 0.3556(7) 0.190(4) Uiso 0.593(12) 1 d P A 1
Cl2B Cl -0.0849(18) 0.2032(10) 0.3969(10) 0.190(4) Uiso 0.407(12) 1 d P A 2
O1 O 0.3464(5) 0.2826(3) 0.0801(2) 0.0386(13) Uani 1 1 d . . .
O2 O 0.2126(5) 0.2429(3) 0.1369(2) 0.0424(14) Uani 1 1 d . . .
O3 O 0.8729(7) 0.1173(5) -0.0546(3) 0.077(2) Uani 1 1 d . . .
O4 O 0.1673(6) -0.0833(4) 0.2416(3) 0.0657(19) Uani 1 1 d . . .
O5 O 1.0716(6) 0.4752(4) 0.1506(3) 0.0658(19) Uani 1 1 d . . .
O6 O 0.4021(10) 0.2025(8) 0.4565(4) 0.152(6) Uani 1 1 d . . .
O9 O 0.2410(5) 0.1974(3) 0.6192(2) 0.0394(13) Uani 1 1 d . . .
O10 O 0.1150(5) 0.1577(3) 0.6779(2) 0.0410(14) Uani 1 1 d . . .
O13 O 0.9939(6) 0.3893(4) 0.6965(3) 0.0679(19) Uani 1 1 d . . .
O16 O -0.1467(9) 0.3115(5) 0.9287(4) 0.107(3) Uani 1 1 d . . .
N1 N 0.5393(6) 0.1920(3) 0.1144(3) 0.0340(15) Uani 1 1 d . . .
N2 N 0.4030(6) 0.1552(4) 0.1756(3) 0.0366(16) Uani 1 1 d . . .
N3 N 0.6348(6) 0.3225(4) 0.2013(3) 0.0362(16) Uani 1 1 d . . .
N4 N 0.4970(6) 0.2858(4) 0.2614(2) 0.0368(16) Uani 1 1 d . . .
N5 N 0.4307(6) 0.4088(4) 0.1637(3) 0.0381(16) Uani 1 1 d . B .
N6 N 0.2880(6) 0.3699(4) 0.2212(3) 0.0459(18) Uani 1 1 d . C .
N7 N 0.4440(6) 0.1059(4) 0.6451(3) 0.0367(16) Uani 1 1 d . . .
N8 N 0.3160(6) 0.0683(4) 0.7076(3) 0.0394(16) Uani 1 1 d . . .
N9 N 0.5490(6) 0.2331(3) 0.7333(3) 0.0347(15) Uani 1 1 d . . .
N10 N 0.4189(6) 0.1893(4) 0.7927(3) 0.0412(17) Uani 1 1 d . F .
N11 N 0.3385(6) 0.3210(4) 0.7027(2) 0.0365(16) Uani 1 1 d . G .
N12 N 0.2080(6) 0.2813(4) 0.7640(2) 0.0384(16) Uani 1 1 d . . .
C1 C 0.2366(8) 0.2574(5) 0.0918(4) 0.041(2) Uani 1 1 d . . .
C2 C 0.1377(8) 0.2470(5) 0.0513(4) 0.047(2) Uani 1 1 d . . .
C3 C 0.0609(9) 0.2410(6) 0.0164(4) 0.058(3) Uani 1 1 d . . .
H3 H 0.0005 0.2363 -0.0111 0.070 Uiso 1 1 calc R . .
C4 C 0.4852(8) 0.1401(5) 0.1362(3) 0.041(2) Uani 1 1 d . . .
H4 H 0.5051 0.0929 0.1238 0.049 Uiso 1 1 calc R . .
C5 C 0.6287(7) 0.1720(4) 0.0729(3) 0.0358(19) Uani 1 1 d . . .
C6 C 0.7196(9) 0.1241(5) 0.0756(4) 0.055(2) Uani 1 1 d . . .
H6 H 0.7251 0.1046 0.1063 0.066 Uiso 1 1 calc R . .
C7 C 0.8037(10) 0.1032(6) 0.0346(4) 0.064(3) Uani 1 1 d . . .
H7 H 0.8642 0.0703 0.0374 0.077 Uiso 1 1 calc R . .
C8 C 0.7945(9) 0.1334(6) -0.0114(4) 0.057(3) Uani 1 1 d . . .
C9 C 0.7066(10) 0.1827(6) -0.0138(4) 0.064(3) Uani 1 1 d . . .
H9 H 0.7023 0.2034 -0.0440 0.076 Uiso 1 1 calc R . .
C10 C 0.6248(9) 0.2023(5) 0.0273(3) 0.049(2) Uani 1 1 d . . .
H10 H 0.5658 0.2362 0.0248 0.059 Uiso 1 1 calc R . .
C11 C 0.9617(13) 0.0634(9) -0.0543(6) 0.111(5) Uani 1 1 d . . .
H11A H 1.0189 0.0777 -0.0242 0.166 Uiso 1 1 calc R . .
H11B H 1.0092 0.0572 -0.0869 0.166 Uiso 1 1 calc R . .
H11C H 0.9168 0.0191 -0.0516 0.166 Uiso 1 1 calc R . .
C12 C 0.3427(7) 0.0959(5) 0.1940(4) 0.039(2) Uani 1 1 d . . .
C13 C 0.3325(8) 0.0947(5) 0.2473(4) 0.049(2) Uani 1 1 d . . .
H13 H 0.3648 0.1338 0.2722 0.059 Uiso 1 1 calc R . .
C14 C 0.2752(9) 0.0367(5) 0.2653(4) 0.050(2) Uani 1 1 d . . .
H14 H 0.2712 0.0373 0.3019 0.060 Uiso 1 1 calc R . .
C15 C 0.2246(8) -0.0212(5) 0.2302(4) 0.049(2) Uani 1 1 d . . .
C16 C 0.2268(9) -0.0202(6) 0.1756(4) 0.059(3) Uani 1 1 d . . .
H16 H 0.1909 -0.0585 0.1509 0.071 Uiso 1 1 calc R . .
C17 C 0.2841(10) 0.0397(5) 0.1583(4) 0.058(3) Uani 1 1 d . . .
H17 H 0.2824 0.0415 0.1220 0.070 Uiso 1 1 calc R . .
C18 C 0.1841(11) -0.0936(6) 0.2942(5) 0.073(3) Uani 1 1 d . . .
H18A H 0.2733 -0.0920 0.3025 0.109 Uiso 1 1 calc R . .
H18B H 0.1459 -0.1394 0.2976 0.109 Uiso 1 1 calc R . .
H18C H 0.1445 -0.0566 0.3185 0.109 Uiso 1 1 calc R . .
C19 C 0.6120(8) 0.3128(4) 0.2503(3) 0.042(2) Uani 1 1 d . . .
H19 H 0.6746 0.3245 0.2769 0.050 Uiso 1 1 calc R . .
C20 C 0.7502(7) 0.3603(4) 0.1897(3) 0.039(2) Uani 1 1 d . . .
C21 C 0.7952(8) 0.4227(5) 0.2218(4) 0.048(2) Uani 1 1 d . . .
H21 H 0.7520 0.4405 0.2529 0.057 Uiso 1 1 calc R . .
C22 C 0.9052(9) 0.4608(5) 0.2089(4) 0.051(2) Uani 1 1 d . . .
H22 H 0.9369 0.5023 0.2316 0.061 Uiso 1 1 calc R . .
C23 C 0.9646(8) 0.4345(5) 0.1613(4) 0.052(2) Uani 1 1 d . . .
C24 C 0.9220(8) 0.3724(5) 0.1287(4) 0.054(2) Uani 1 1 d . . .
H24 H 0.9640 0.3550 0.0971 0.064 Uiso 1 1 calc R . .
C25 C 0.8136(8) 0.3350(5) 0.1434(4) 0.052(2) Uani 1 1 d . . .
H25 H 0.7842 0.2924 0.1215 0.062 Uiso 1 1 calc R . .
C26 C 1.1331(11) 0.4518(7) 0.1016(5) 0.083(4) Uani 1 1 d . . .
H26A H 1.1639 0.4051 0.1010 0.124 Uiso 1 1 calc R . .
H26B H 1.2032 0.4848 0.0980 0.124 Uiso 1 1 calc R . .
H26C H 1.0738 0.4495 0.0724 0.124 Uiso 1 1 calc R . .
C27 C 0.4757(8) 0.2665(5) 0.3119(3) 0.047(2) Uani 1 1 d . . .
C28 C 0.5663(10) 0.2363(7) 0.3381(4) 0.072(3) Uani 1 1 d . . .
H28 H 0.6459 0.2290 0.3229 0.087 Uiso 1 1 calc R . .
C29 C 0.5409(13) 0.2166(9) 0.3869(5) 0.110(6) Uani 1 1 d . . .
H29 H 0.6045 0.1987 0.4052 0.132 Uiso 1 1 calc R . .
C30 C 0.4190(12) 0.2239(8) 0.4083(5) 0.092(4) Uani 1 1 d . . .
C31 C 0.3272(11) 0.2534(6) 0.3819(4) 0.068(3) Uani 1 1 d . . .
H31 H 0.2466 0.2596 0.3964 0.081 Uiso 1 1 calc R . .
C32 C 0.3559(9) 0.2738(6) 0.3334(3) 0.055(3) Uani 1 1 d . . .
H32 H 0.2932 0.2926 0.3152 0.066 Uiso 1 1 calc R . .
C33 C 0.2859(12) 0.2142(9) 0.4814(5) 0.102(5) Uani 1 1 d . . .
H33A H 0.2925 0.2081 0.5179 0.153 Uiso 1 1 calc R . .
H33B H 0.2221 0.1805 0.4628 0.153 Uiso 1 1 calc R . .
H33C H 0.2626 0.2620 0.4806 0.153 Uiso 1 1 calc R . .
C34 C 0.3368(9) 0.4214(5) 0.1984(4) 0.048(2) Uani 1 1 d . . .
H34 H 0.3055 0.4669 0.2066 0.058 Uiso 1 1 calc R . .
C35 C 0.4803(8) 0.4644(5) 0.1373(3) 0.042(2) Uani 1 1 d . . .
O7A O 0.607(2) 0.6255(15) 0.0601(10) 0.099(4) Uiso 0.469(14) 1 d P B 1
C36A C 0.445(2) 0.5314(13) 0.1445(10) 0.055(4) Uiso 0.469(14) 1 d P B 1
H36A H 0.3817 0.5455 0.1692 0.066 Uiso 0.469(14) 1 calc PR B 1
C37A C 0.498(3) 0.5808(16) 0.1168(11) 0.073(5) Uiso 0.469(14) 1 d P B 1
H37A H 0.4684 0.6266 0.1253 0.087 Uiso 0.469(14) 1 calc PR B 1
C38A C 0.567(2) 0.5733(13) 0.0875(10) 0.048(3) Uiso 0.469(14) 1 d P B 1
C39A C 0.624(3) 0.4975(13) 0.0708(10) 0.066(4) Uiso 0.469(14) 1 d P B 1
H39A H 0.6844 0.4868 0.0444 0.079 Uiso 0.469(14) 1 calc PR B 1
C40A C 0.570(2) 0.4472(13) 0.1007(9) 0.054(4) Uiso 0.469(14) 1 d P B 1
H40A H 0.5993 0.4011 0.0946 0.065 Uiso 0.469(14) 1 calc PR B 1
C41A C 0.693(4) 0.607(2) 0.0147(17) 0.127(8) Uiso 0.469(14) 1 d P B 1
H41A H 0.7696 0.5903 0.0268 0.190 Uiso 0.469(14) 1 calc PR B 1
H41B H 0.7126 0.6493 -0.0002 0.190 Uiso 0.469(14) 1 calc PR B 1
H41C H 0.6519 0.5709 -0.0122 0.190 Uiso 0.469(14) 1 calc PR B 1
O7B O 0.646(2) 0.6047(12) 0.0441(9) 0.099(4) Uiso 0.531(14) 1 d P B 2
C36B C 0.485(2) 0.5388(11) 0.1627(9) 0.055(4) Uiso 0.531(14) 1 d P B 2
H36B H 0.4537 0.5526 0.1971 0.066 Uiso 0.531(14) 1 calc PR B 2
C37B C 0.536(2) 0.5896(14) 0.1353(10) 0.073(5) Uiso 0.531(14) 1 d P B 2
H37B H 0.5399 0.6382 0.1500 0.087 Uiso 0.531(14) 1 calc PR B 2
C38B C 0.590(2) 0.5590(12) 0.0755(8) 0.048(3) Uiso 0.531(14) 1 d P B 2
C39B C 0.570(2) 0.4956(12) 0.0570(10) 0.066(4) Uiso 0.531(14) 1 d P B 2
H39B H 0.5861 0.4802 0.0208 0.079 Uiso 0.531(14) 1 calc PR B 2
C40B C 0.524(2) 0.4448(11) 0.0850(8) 0.054(4) Uiso 0.531(14) 1 d P B 2
H40B H 0.5226 0.3967 0.0689 0.065 Uiso 0.531(14) 1 calc PR B 2
C41B C 0.620(3) 0.674(2) 0.0559(14) 0.127(8) Uiso 0.531(14) 1 d P B 2
H41D H 0.5294 0.6780 0.0563 0.190 Uiso 0.531(14) 1 calc PR B 2
H41E H 0.6560 0.6984 0.0292 0.190 Uiso 0.531(14) 1 calc PR B 2
H41F H 0.6555 0.6953 0.0904 0.190 Uiso 0.531(14) 1 calc PR B 2
C42 C 0.1870(9) 0.3825(6) 0.2587(4) 0.057(3) Uani 1 1 d . . .
O8A O -0.1333(16) 0.3788(9) 0.3567(7) 0.084(3) Uiso 0.536(8) 1 d P C 1
C43A C 0.1671(18) 0.4345(11) 0.2938(7) 0.046(3) Uiso 0.536(8) 1 d P C 1
H43A H 0.2243 0.4739 0.2961 0.055 Uiso 0.536(8) 1 calc PR C 1
C44A C 0.064(2) 0.4417(13) 0.3327(9) 0.059(4) Uiso 0.536(8) 1 d P C 1
H44A H 0.0560 0.4811 0.3602 0.070 Uiso 0.536(8) 1 calc PR C 1
C45A C -0.024(2) 0.3801(13) 0.3226(9) 0.055(4) Uiso 0.536(8) 1 d P C 1
C46A C -0.0148(18) 0.3196(12) 0.2828(8) 0.054(4) Uiso 0.536(8) 1 d P C 1
H46A H -0.0742 0.2810 0.2790 0.065 Uiso 0.536(8) 1 calc PR C 1
C47A C 0.0837(18) 0.3200(11) 0.2507(8) 0.047(3) Uiso 0.536(8) 1 d P C 1
H47A H 0.0913 0.2816 0.2224 0.057 Uiso 0.536(8) 1 calc PR C 1
O8B O -0.0661(19) 0.4379(10) 0.3850(7) 0.084(3) Uiso 0.464(8) 1 d P C 2
C43B C 0.220(2) 0.4536(12) 0.3043(8) 0.046(3) Uiso 0.464(8) 1 d P C 2
H43B H 0.2926 0.4833 0.3038 0.055 Uiso 0.464(8) 1 calc PR C 2
C44B C 0.130(2) 0.4659(13) 0.3436(9) 0.059(4) Uiso 0.464(8) 1 d P C 2
H44B H 0.1408 0.5053 0.3715 0.070 Uiso 0.464(8) 1 calc PR C 2
C45B C 0.020(3) 0.4179(15) 0.3416(10) 0.055(4) Uiso 0.464(8) 1 d P C 2
C46B C 0.003(2) 0.3561(15) 0.3028(11) 0.054(4) Uiso 0.464(8) 1 d P C 2
H46B H -0.0661 0.3235 0.3021 0.065 Uiso 0.464(8) 1 calc PR C 2
C47B C 0.099(2) 0.3475(13) 0.2651(9) 0.047(3) Uiso 0.464(8) 1 d P C 2
H47B H 0.0897 0.3049 0.2402 0.057 Uiso 0.464(8) 1 calc PR C 2
C48 C -0.172(2) 0.4276(15) 0.3883(9) 0.204(12) Uani 1 1 d . . .
H48A H -0.2465 0.4112 0.4053 0.306 Uiso 1 1 calc R C 1
H48B H -0.1942 0.4650 0.3699 0.306 Uiso 1 1 calc R C 1
H48C H -0.1078 0.4457 0.4149 0.306 Uiso 1 1 calc R C 1
C49 C 0.1350(8) 0.1733(4) 0.6330(3) 0.040(2) Uani 1 1 d . . .
C50 C 0.0330(9) 0.1591(5) 0.5933(4) 0.055(2) Uani 1 1 d . . .
C51 C -0.0463(12) 0.1470(7) 0.5598(5) 0.087(4) Uani 1 1 d . . .
H51 H -0.1092 0.1374 0.5332 0.104 Uiso 1 1 calc R . .
C52 C 0.3909(8) 0.0526(5) 0.6664(3) 0.042(2) Uani 1 1 d . . .
H52 H 0.4069 0.0052 0.6522 0.051 Uiso 1 1 calc R . .
C53 C 0.5218(7) 0.0872(4) 0.5989(3) 0.038(2) Uani 1 1 d . D .
C54 C 0.5905(8) 0.0265(5) 0.5886(3) 0.048(2) Uani 1 1 d . . .
H54 H 0.5870 -0.0046 0.6127 0.058 Uiso 1 1 calc R . .
C55 C 0.6644(9) 0.0107(5) 0.5435(4) 0.051(2) Uani 1 1 d . D .
H55 H 0.7107 -0.0302 0.5380 0.061 Uiso 1 1 calc R . .
C56 C 0.6696(8) 0.0550(5) 0.5070(3) 0.048(2) Uani 1 1 d . . .
C57 C 0.6019(8) 0.1152(5) 0.5164(4) 0.050(2) Uani 1 1 d . D .
H57 H 0.6056 0.1458 0.4919 0.061 Uiso 1 1 calc R . .
C58 C 0.5276(8) 0.1317(5) 0.5615(3) 0.047(2) Uani 1 1 d . . .
H58 H 0.4816 0.1727 0.5667 0.056 Uiso 1 1 calc R D .
O11A O 0.731(2) 0.0454(7) 0.4571(9) 0.049(2) Uiso 0.64(7) 1 d P D 1
C59A C 0.810(2) -0.0209(13) 0.4526(11) 0.053(4) Uiso 0.64(7) 1 d P D 1
H59A H 0.8638 -0.0161 0.4838 0.079 Uiso 0.64(7) 1 calc PR D 1
H59B H 0.8617 -0.0251 0.4212 0.079 Uiso 0.64(7) 1 calc PR D 1
H59C H 0.7542 -0.0629 0.4500 0.079 Uiso 0.64(7) 1 calc PR D 1
O11B O 0.761(4) 0.0470(12) 0.4688(15) 0.049(2) Uiso 0.36(7) 1 d P D 2
C59B C 0.798(4) -0.010(2) 0.4432(19) 0.053(4) Uiso 0.36(7) 1 d P D 2
H59D H 0.8726 -0.0227 0.4605 0.079 Uiso 0.36(7) 1 calc PR D 2
H59E H 0.8185 -0.0045 0.4074 0.079 Uiso 0.36(7) 1 calc PR D 2
H59F H 0.7323 -0.0472 0.4420 0.079 Uiso 0.36(7) 1 calc PR D 2
C60 C 0.2668(8) 0.0097(5) 0.7316(3) 0.041(2) Uani 1 1 d . E .
C61 C 0.3423(9) -0.0450(5) 0.7386(4) 0.053(2) Uani 1 1 d . . .
H61 H 0.4255 -0.0456 0.7264 0.064 Uiso 1 1 calc R . .
C62 C 0.2944(9) -0.0990(5) 0.7637(4) 0.052(2) Uani 1 1 d . E .
H62 H 0.3450 -0.1363 0.7676 0.063 Uiso 1 1 calc R . .
C63 C 0.1719(9) -0.0977(6) 0.7828(4) 0.057(3) Uani 1 1 d . . .
C64 C 0.0992(9) -0.0413(6) 0.7782(4) 0.057(3) Uani 1 1 d . E .
H64 H 0.0181 -0.0384 0.7925 0.069 Uiso 1 1 calc R . .
C65 C 0.1479(9) 0.0111(5) 0.7520(4) 0.056(3) Uani 1 1 d . . .
H65 H 0.0976 0.0486 0.7483 0.067 Uiso 1 1 calc R E .
O12A O 0.1366(18) -0.1647(14) 0.7985(10) 0.059(3) Uiso 0.47(4) 1 d P E 1
C66A C 0.019(2) -0.139(2) 0.8414(14) 0.059(4) Uiso 0.47(4) 1 d P E 1
H66A H 0.0475 -0.0964 0.8663 0.088 Uiso 0.47(4) 1 calc PR E 1
H66B H -0.0036 -0.1763 0.8605 0.088 Uiso 0.47(4) 1 calc PR E 1
H66C H -0.0537 -0.1289 0.8217 0.088 Uiso 0.47(4) 1 calc PR E 1
O12B O 0.1374(16) -0.1470(12) 0.8121(9) 0.059(3) Uiso 0.53(4) 1 d P E 2
C66B C 0.020(2) -0.1625(17) 0.8234(13) 0.059(4) Uiso 0.53(4) 1 d P E 2
H66D H -0.0128 -0.1226 0.8474 0.088 Uiso 0.53(4) 1 calc PR E 2
H66E H 0.0164 -0.2037 0.8401 0.088 Uiso 0.53(4) 1 calc PR E 2
H66F H -0.0305 -0.1727 0.7910 0.088 Uiso 0.53(4) 1 calc PR E 2
C67 C 0.5328(7) 0.2158(4) 0.7808(3) 0.0379(19) Uani 1 1 d . . .
H67 H 0.5997 0.2220 0.8055 0.046 Uiso 1 1 calc R . .
C68 C 0.6636(7) 0.2717(4) 0.7236(3) 0.0378(19) Uani 1 1 d . . .
C69 C 0.7212(9) 0.3241(5) 0.7626(4) 0.055(2) Uani 1 1 d . . .
H69 H 0.6859 0.3337 0.7966 0.066 Uiso 1 1 calc R . .
C70 C 0.8306(10) 0.3626(5) 0.7524(4) 0.057(3) Uani 1 1 d . . .
H70 H 0.8672 0.3980 0.7793 0.068 Uiso 1 1 calc R . .
C71 C 0.8850(8) 0.3492(5) 0.7031(4) 0.051(2) Uani 1 1 d . . .
C72 C 0.8277(9) 0.2977(5) 0.6629(4) 0.058(3) Uani 1 1 d . . .
H72 H 0.8624 0.2891 0.6288 0.070 Uiso 1 1 calc R . .
C73 C 0.7180(8) 0.2587(5) 0.6735(4) 0.049(2) Uani 1 1 d . . .
H73 H 0.6810 0.2235 0.6466 0.059 Uiso 1 1 calc R . .
C74 C 1.0520(10) 0.3749(7) 0.6460(5) 0.078(3) Uani 1 1 d . . .
H74A H 1.0845 0.3279 0.6403 0.117 Uiso 1 1 calc R . .
H74B H 1.1206 0.4098 0.6449 0.117 Uiso 1 1 calc R . .
H74C H 0.9904 0.3770 0.6185 0.117 Uiso 1 1 calc R . .
C75 C 0.4077(8) 0.1615(5) 0.8408(3) 0.045(2) Uani 1 1 d . . .
O14A O 0.3855(18) 0.0627(10) 0.9705(8) 0.088(4) Uiso 0.532(12) 1 d P F 1
C76A C 0.2920(19) 0.1653(11) 0.8693(7) 0.052(4) Uiso 0.532(12) 1 d P F 1
H76A H 0.2249 0.1889 0.8580 0.063 Uiso 0.532(12) 1 calc PR F 1
C77A C 0.279(2) 0.1337(13) 0.9140(9) 0.071(5) Uiso 0.532(12) 1 d P F 1
H77A H 0.2037 0.1370 0.9329 0.085 Uiso 0.532(12) 1 calc PR F 1
C81A C 0.317(2) 0.0871(13) 1.0127(11) 0.079(5) Uiso 0.532(12) 1 d P F 1
H81A H 0.3139 0.1382 1.0169 0.119 Uiso 0.532(12) 1 calc PR F 1
H81B H 0.3554 0.0756 1.0441 0.119 Uiso 0.532(12) 1 calc PR F 1
H81C H 0.2325 0.0654 1.0079 0.119 Uiso 0.532(12) 1 calc PR F 1
O14B O 0.318(2) 0.0774(11) 0.9790(9) 0.088(4) Uiso 0.468(12) 1 d P F 2
C76B C 0.337(2) 0.1958(13) 0.8814(8) 0.052(4) Uiso 0.468(12) 1 d P F 2
H76B H 0.3021 0.2392 0.8795 0.063 Uiso 0.468(12) 1 calc PR F 2
C77B C 0.318(3) 0.1634(15) 0.9264(11) 0.071(5) Uiso 0.468(12) 1 d P F 2
H77B H 0.2680 0.1852 0.9543 0.085 Uiso 0.468(12) 1 calc PR F 2
C81B C 0.420(2) 0.0361(15) 0.9983(11) 0.079(5) Uiso 0.468(12) 1 d P F 2
H81D H 0.4368 -0.0043 0.9709 0.119 Uiso 0.468(12) 1 calc PR F 2
H81E H 0.3923 0.0198 1.0300 0.119 Uiso 0.468(12) 1 calc PR F 2
H81F H 0.4959 0.0665 1.0062 0.119 Uiso 0.468(12) 1 calc PR F 2
C78 C 0.3727(14) 0.0994(7) 0.9299(4) 0.082(4) Uani 1 1 d . . .
C79 C 0.4667(15) 0.0826(7) 0.8971(6) 0.094(4) Uani 1 1 d . F .
H79 H 0.5229 0.0497 0.9047 0.113 Uiso 1 1 calc R . .
C80 C 0.4857(11) 0.1114(6) 0.8523(5) 0.072(3) Uani 1 1 d . F .
H80 H 0.5521 0.0967 0.8295 0.087 Uiso 1 1 calc R . .
C82 C 0.2534(8) 0.3345(5) 0.7409(3) 0.041(2) Uani 1 1 d . . .
H82 H 0.2255 0.3805 0.7516 0.049 Uiso 1 1 calc R . .
C83 C 0.3821(8) 0.3762(5) 0.6768(4) 0.044(2) Uani 1 1 d . . .
O15A O 0.5254(18) 0.5529(11) 0.6162(8) 0.103(4) Uiso 0.536(11) 1 d P G 1
C84A C 0.4255(19) 0.4455(11) 0.7118(8) 0.053(4) Uiso 0.536(11) 1 d P G 1
H84A H 0.4230 0.4508 0.7489 0.063 Uiso 0.536(11) 1 calc PR G 1
C85A C 0.469(2) 0.5014(12) 0.6883(10) 0.069(5) Uiso 0.536(11) 1 d P G 1
H85A H 0.4912 0.5458 0.7095 0.082 Uiso 0.536(11) 1 calc PR G 1
C86A C 0.480(2) 0.4925(11) 0.6375(10) 0.057(4) Uiso 0.536(11) 1 d P G 1
C87A C 0.461(2) 0.4236(15) 0.6025(10) 0.074(5) Uiso 0.536(11) 1 d P G 1
H87A H 0.4898 0.4171 0.5675 0.089 Uiso 0.536(11) 1 calc PR G 1
C89A C 0.556(4) 0.547(2) 0.5652(15) 0.144(10) Uiso 0.536(11) 1 d P G 1
H89A H 0.6029 0.5052 0.5542 0.216 Uiso 0.536(11) 1 calc PR G 1
H89B H 0.6073 0.5887 0.5607 0.216 Uiso 0.536(11) 1 calc PR G 1
H89C H 0.4799 0.5436 0.5437 0.216 Uiso 0.536(11) 1 calc PR G 1
O15B O 0.475(2) 0.5171(12) 0.5700(9) 0.103(4) Uiso 0.464(11) 1 d P G 2
C84B C 0.401(2) 0.4436(14) 0.6935(10) 0.053(4) Uiso 0.464(11) 1 d P G 2
H84B H 0.3911 0.4606 0.7299 0.063 Uiso 0.464(11) 1 calc PR G 2
C85B C 0.437(3) 0.4945(15) 0.6623(12) 0.069(5) Uiso 0.464(11) 1 d P G 2
H85B H 0.4503 0.5426 0.6779 0.082 Uiso 0.464(11) 1 calc PR G 2
C86B C 0.451(2) 0.4717(15) 0.6087(10) 0.057(4) Uiso 0.464(11) 1 d P G 2
C87B C 0.411(3) 0.4044(15) 0.5843(12) 0.074(5) Uiso 0.464(11) 1 d P G 2
H87B H 0.3972 0.3892 0.5476 0.089 Uiso 0.464(11) 1 calc PR G 2
C89B C 0.522(4) 0.586(3) 0.593(2) 0.144(10) Uiso 0.464(11) 1 d P G 2
H89D H 0.4560 0.6111 0.6142 0.216 Uiso 0.464(11) 1 calc PR G 2
H89E H 0.5472 0.6119 0.5657 0.216 Uiso 0.464(11) 1 calc PR G 2
H89F H 0.5933 0.5835 0.6161 0.216 Uiso 0.464(11) 1 calc PR G 2
C88 C 0.3933(11) 0.3622(7) 0.6223(5) 0.078(3) Uani 1 1 d . G .
H88 H 0.3630 0.3199 0.6002 0.094 Uiso 1 1 calc R H 1
C90 C 0.1165(8) 0.2946(4) 0.8054(3) 0.041(2) Uani 1 1 d . . .
C91 C 0.0249(9) 0.2398(5) 0.8093(4) 0.058(3) Uani 1 1 d . . .
H91 H 0.0213 0.1981 0.7833 0.069 Uiso 1 1 calc R . .
C92 C -0.0585(11) 0.2464(6) 0.8503(5) 0.074(4) Uani 1 1 d . . .
H92 H -0.1158 0.2084 0.8530 0.088 Uiso 1 1 calc R . .
C93 C -0.0588(11) 0.3082(7) 0.8874(4) 0.068(3) Uani 1 1 d . . .
C94 C 0.0276(13) 0.3643(7) 0.8842(4) 0.078(4) Uani 1 1 d . . .
H94 H 0.0264 0.4072 0.9088 0.094 Uiso 1 1 calc R . .
C95 C 0.1169(10) 0.3554(5) 0.8432(4) 0.057(3) Uani 1 1 d . . .
H95 H 0.1781 0.3920 0.8419 0.068 Uiso 1 1 calc R . .
C96 C -0.160(2) 0.3721(9) 0.9653(8) 0.192(12) Uani 1 1 d . . .
H96A H -0.0826 0.4013 0.9685 0.288 Uiso 1 1 calc R . .
H96B H -0.1806 0.3600 0.9994 0.288 Uiso 1 1 calc R . .
H96C H -0.2280 0.3980 0.9541 0.288 Uiso 1 1 calc R . .
C97 C -0.084(2) 0.1179(14) 0.3656(10) 0.180(9) Uiso 1 1 d . . .
C98 C 0.197(5) 0.410(3) 0.509(2) 0.18(2) Uiso 0.50 1 d P . .
C99 C 0.122(7) 0.408(3) 0.490(2) 0.17(2) Uiso 0.50 1 d P . .
C100 C -0.098(3) 0.3708(18) 0.5123(13) 0.112(10) Uiso 0.50 1 d P . .
C101 C -0.247(8) 0.402(5) 0.535(3) 0.22(3) Uiso 0.50 1 d P . .
C102 C -0.298(4) 0.334(2) 0.5285(16) 0.127(12) Uiso 0.50 1 d P . .
C103 C -0.224(5) 0.431(3) 0.551(2) 0.138(16) Uiso 0.50 1 d P . .
C104 C -0.369(3) 0.3173(17) 0.4969(13) 0.100(9) Uiso 0.50 1 d P . .
C105 C -0.010(5) 0.299(3) 0.495(2) 0.174(18) Uiso 0.50 1 d P . .
C106 C 0.074(7) 0.376(4) 0.497(3) 0.18(3) Uiso 0.50 1 d P . .
C107 C -0.201(5) 0.321(3) 0.5105(18) 0.138(14) Uiso 0.50 1 d P . .
C108 C 0.023(4) 0.350(3) 0.4838(16) 0.116(13) Uiso 0.50 1 d P . .
C109 C -0.173(3) 0.281(2) 0.5001(14) 0.113(11) Uiso 0.50 1 d P . .

loop_
_atom_site_aniso_label
_atom_site_aniso_U_11
_atom_site_aniso_U_22
_atom_site_aniso_U_33
_atom_site_aniso_U_23
_atom_site_aniso_U_13
_atom_site_aniso_U_12
Mo1 0.0291(4) 0.0365(5) 0.0391(4) 0.0119(3) 0.0069(3) -0.0025(3)
Mo2 0.0305(4) 0.0395(5) 0.0408(4) 0.0160(3) 0.0080(3) 0.0008(3)
Mo3 0.0323(4) 0.0382(5) 0.0336(4) 0.0087(3) 0.0054(3) 0.0028(3)
Mo4 0.0333(4) 0.0409(5) 0.0381(4) 0.0133(3) 0.0090(3) 0.0055(3)
O1 0.034(3) 0.041(4) 0.044(3) 0.019(3) 0.006(2) -0.009(3)
O2 0.030(3) 0.049(4) 0.051(4) 0.018(3) 0.005(3) -0.007(3)
O3 0.059(5) 0.104(6) 0.061(5) -0.005(4) 0.016(4) -0.001(4)
O4 0.063(4) 0.061(5) 0.079(5) 0.035(4) 0.000(4) -0.016(4)
O5 0.047(4) 0.054(5) 0.099(6) 0.027(4) 0.012(4) -0.015(3)
O6 0.103(7) 0.294(16) 0.108(8) 0.148(10) 0.033(6) 0.073(9)
O9 0.039(3) 0.042(4) 0.037(3) 0.008(3) 0.000(2) 0.003(3)
O10 0.028(3) 0.045(4) 0.052(4) 0.015(3) 0.006(3) -0.002(2)
O13 0.046(4) 0.066(5) 0.088(5) 0.013(4) -0.001(4) -0.017(3)
O16 0.127(8) 0.115(8) 0.092(6) 0.040(6) 0.078(6) 0.033(6)
N1 0.030(3) 0.028(4) 0.046(4) 0.013(3) 0.011(3) -0.007(3)
N2 0.031(4) 0.036(4) 0.045(4) 0.014(3) 0.008(3) 0.003(3)
N3 0.027(3) 0.039(4) 0.041(4) 0.005(3) -0.003(3) 0.002(3)
N4 0.035(4) 0.041(4) 0.035(4) 0.011(3) 0.004(3) -0.004(3)
N5 0.033(4) 0.035(4) 0.048(4) 0.014(3) 0.007(3) -0.002(3)
N6 0.037(4) 0.055(5) 0.053(4) 0.025(4) 0.018(3) 0.017(3)
N7 0.036(4) 0.034(4) 0.040(4) 0.008(3) 0.007(3) 0.004(3)
N8 0.039(4) 0.038(4) 0.045(4) 0.015(3) 0.014(3) 0.007(3)
N9 0.031(4) 0.033(4) 0.039(4) 0.005(3) -0.001(3) -0.001(3)
N10 0.037(4) 0.055(5) 0.037(4) 0.019(3) 0.001(3) 0.010(3)
N11 0.031(4) 0.043(4) 0.034(4) 0.004(3) 0.001(3) 0.004(3)
N12 0.044(4) 0.041(4) 0.032(4) 0.007(3) 0.016(3) 0.012(3)
C1 0.036(5) 0.038(5) 0.054(6) 0.020(4) 0.004(4) -0.001(4)
C2 0.044(5) 0.049(6) 0.049(5) 0.015(4) -0.003(5) -0.007(4)
C3 0.041(5) 0.071(7) 0.065(7) 0.023(5) -0.002(5) -0.008(5)
C4 0.036(5) 0.032(5) 0.053(5) 0.003(4) -0.003(4) 0.008(4)
C5 0.029(4) 0.036(5) 0.037(5) -0.002(4) 0.011(3) -0.010(4)
C6 0.051(6) 0.054(6) 0.061(6) 0.011(5) 0.006(5) 0.012(5)
C7 0.060(6) 0.067(7) 0.062(7) 0.004(5) 0.017(5) 0.012(5)
C8 0.040(5) 0.076(7) 0.045(6) -0.009(5) 0.013(4) 0.001(5)
C9 0.058(6) 0.081(8) 0.056(6) 0.025(6) 0.004(5) -0.005(6)
C10 0.059(6) 0.054(6) 0.036(5) 0.010(4) 0.001(4) 0.005(5)
C11 0.075(9) 0.147(14) 0.099(10) -0.010(9) 0.049(8) 0.023(9)
C12 0.025(4) 0.039(5) 0.060(6) 0.024(4) 0.005(4) 0.002(4)
C13 0.047(5) 0.051(6) 0.055(6) 0.024(5) 0.001(4) -0.003(4)
C14 0.055(6) 0.051(6) 0.047(5) 0.023(5) 0.005(4) -0.003(5)
C15 0.037(5) 0.052(6) 0.063(6) 0.028(5) 0.004(4) -0.001(4)
C16 0.056(6) 0.059(7) 0.062(6) 0.014(5) -0.001(5) -0.016(5)
C17 0.074(7) 0.052(7) 0.049(6) 0.014(5) 0.009(5) -0.015(5)
C18 0.073(7) 0.066(8) 0.084(8) 0.034(6) -0.003(6) -0.017(6)
C19 0.045(5) 0.036(5) 0.043(5) 0.004(4) -0.007(4) 0.002(4)
C20 0.033(4) 0.033(5) 0.050(5) 0.010(4) -0.005(4) -0.001(4)
C21 0.049(5) 0.037(6) 0.055(6) 0.008(4) 0.001(4) -0.004(4)
C22 0.051(6) 0.030(5) 0.067(6) 0.002(4) -0.010(5) -0.012(4)
C23 0.034(5) 0.041(6) 0.082(7) 0.020(5) -0.011(5) -0.006(4)
C24 0.031(5) 0.065(7) 0.064(6) 0.011(5) 0.009(4) 0.000(5)
C25 0.045(5) 0.047(6) 0.056(6) -0.006(4) 0.000(4) -0.009(4)
C26 0.055(7) 0.087(9) 0.114(10) 0.045(8) 0.008(7) -0.014(6)
C27 0.046(5) 0.057(6) 0.043(5) 0.019(4) 0.003(4) 0.005(4)
C28 0.057(6) 0.109(10) 0.065(7) 0.045(7) 0.014(5) 0.022(6)
C29 0.082(9) 0.184(16) 0.092(10) 0.082(11) 0.014(8) 0.059(10)
C30 0.078(8) 0.155(13) 0.062(7) 0.063(8) 0.012(6) 0.026(8)
C31 0.065(7) 0.092(9) 0.053(6) 0.028(6) 0.009(5) 0.015(6)
C32 0.050(6) 0.084(8) 0.036(5) 0.024(5) 0.003(4) 0.010(5)
C33 0.083(9) 0.165(15) 0.077(9) 0.071(9) 0.004(7) 0.001(9)
C34 0.053(6) 0.036(5) 0.059(6) 0.015(4) 0.003(5) 0.016(4)
C35 0.043(5) 0.036(5) 0.052(5) 0.017(4) 0.014(4) 0.001(4)
C42 0.052(6) 0.069(7) 0.066(6) 0.042(6) 0.034(5) 0.035(5)
C48 0.134(18) 0.33(3) 0.18(2) 0.09(2) 0.111(16) 0.11(2)
C49 0.038(5) 0.037(5) 0.044(5) 0.004(4) 0.004(4) -0.003(4)
C50 0.040(5) 0.058(7) 0.062(6) -0.002(5) -0.013(5) 0.002(4)
C51 0.072(8) 0.078(9) 0.103(10) 0.000(7) -0.031(8) 0.006(6)
C52 0.039(5) 0.037(5) 0.050(5) 0.005(4) 0.006(4) 0.004(4)
C53 0.032(4) 0.037(5) 0.042(5) -0.002(4) 0.003(4) 0.004(4)
C54 0.054(5) 0.056(6) 0.039(5) 0.013(4) 0.008(4) 0.015(5)
C55 0.050(6) 0.048(6) 0.055(6) 0.008(5) 0.011(4) 0.012(4)
C56 0.031(5) 0.063(7) 0.045(5) 0.003(5) 0.012(4) -0.002(4)
C57 0.044(5) 0.059(7) 0.048(5) 0.011(5) 0.012(4) -0.001(5)
C58 0.047(5) 0.044(6) 0.051(5) 0.012(4) 0.007(4) 0.014(4)
C60 0.044(5) 0.039(5) 0.040(5) 0.008(4) 0.013(4) 0.002(4)
C61 0.046(5) 0.053(6) 0.063(6) 0.013(5) 0.019(5) 0.012(5)
C62 0.052(6) 0.046(6) 0.064(6) 0.022(5) 0.002(5) 0.007(4)
C63 0.057(6) 0.060(7) 0.062(6) 0.033(5) 0.011(5) -0.006(5)
C64 0.036(5) 0.071(7) 0.072(7) 0.032(6) 0.020(5) 0.000(5)
C65 0.047(6) 0.051(6) 0.076(7) 0.023(5) 0.012(5) 0.011(5)
C67 0.032(5) 0.041(5) 0.042(5) 0.008(4) -0.003(4) 0.007(4)
C68 0.032(4) 0.039(5) 0.042(5) 0.004(4) -0.003(4) 0.007(4)
C69 0.051(6) 0.055(7) 0.057(6) 0.006(5) -0.003(5) 0.004(5)
C70 0.063(6) 0.043(6) 0.062(6) 0.007(5) -0.007(5) -0.007(5)
C71 0.040(5) 0.043(6) 0.071(7) 0.016(5) -0.008(5) -0.002(4)
C72 0.050(6) 0.059(7) 0.064(6) 0.013(5) 0.013(5) -0.004(5)
C73 0.048(5) 0.046(6) 0.048(5) -0.004(4) -0.003(4) -0.005(4)
C74 0.045(6) 0.085(9) 0.111(10) 0.036(7) 0.012(6) -0.006(6)
C75 0.051(5) 0.051(6) 0.038(5) 0.022(4) 0.004(4) 0.012(4)
C78 0.120(11) 0.100(10) 0.036(6) 0.041(6) -0.007(6) 0.005(8)
C79 0.133(13) 0.070(9) 0.089(10) 0.042(8) -0.035(9) 0.003(8)
C80 0.075(7) 0.060(7) 0.091(8) 0.034(6) 0.010(6) 0.015(6)
C82 0.039(5) 0.040(5) 0.043(5) 0.006(4) 0.005(4) 0.016(4)
C83 0.042(5) 0.034(5) 0.062(6) 0.018(4) -0.001(4) 0.008(4)
C88 0.080(8) 0.097(10) 0.071(8) 0.048(7) 0.021(6) 0.005(7)
C90 0.049(5) 0.034(5) 0.045(5) 0.016(4) 0.005(4) 0.014(4)
C91 0.066(6) 0.054(7) 0.057(6) 0.019(5) 0.029(5) 0.017(5)
C92 0.083(8) 0.064(8) 0.087(8) 0.041(7) 0.054(7) 0.025(6)
C93 0.084(8) 0.073(8) 0.056(6) 0.029(6) 0.036(6) 0.021(7)
C94 0.111(10) 0.075(9) 0.051(6) 0.011(6) 0.025(6) 0.033(8)
C95 0.067(6) 0.054(7) 0.049(6) 0.010(5) 0.018(5) 0.007(5)
C96 0.31(3) 0.117(15) 0.168(17) 0.056(13) 0.19(2) 0.096(17)

loop_
_atom_type_symbol
_atom_type_description
_atom_type_scat_dispersion_real
_atom_type_scat_dispersion_imag
_atom_type_scat_source
C C 0.0033 0.0016 'International Tables Vol C Tables 4.2.6.8 and 6.1.1.4'
H H 0.0000 0.0000 'International Tables Vol C Tables 4.2.6.8 and 6.1.1.4'
N N 0.0061 0.0033 'International Tables Vol C Tables 4.2.6.8 and 6.1.1.4'
O O 0.0106 0.0060 'International Tables Vol C Tables 4.2.6.8 and 6.1.1.4'
Cl Cl 0.1484 0.1585 'International Tables Vol C Tables 4.2.6.8 and 6.1.1.4'
Mo Mo -1.6832 0.6857 'International Tables Vol C Tables 4.2.6.8 and 6.1.1.4'

loop_
_geom_angle_atom_site_label_1
_geom_angle_atom_site_label_2
_geom_angle_atom_site_label_3
_geom_angle
_geom_angle_publ_flag
Mo2 Mo1 N3 92.60(18) y
Mo2 Mo1 O1 93.14(13) y
N3 Mo1 O1 174.1(2) y
Mo2 Mo1 N1 91.48(16) y
N3 Mo1 N1 93.8(2) y
O1 Mo1 N1 87.3(2) y
Mo2 Mo1 N5 93.00(17) y
N3 Mo1 N5 90.6(3) y
O1 Mo1 N5 87.8(2) y
N1 Mo1 N5 173.6(2) y
Mo1 Mo2 N4 92.78(17) y
Mo1 Mo2 N6 92.40(18) y
N4 Mo2 N6 91.9(3) y
Mo1 Mo2 N2 94.18(17) y
N4 Mo2 N2 92.7(3) y
N6 Mo2 N2 171.8(3) y
Mo1 Mo2 O2 90.52(14) y
N4 Mo2 O2 176.7(2) y
N6 Mo2 O2 87.9(3) y
N2 Mo2 O2 87.0(2) y
Mo4 Mo3 N9 92.60(18) y
Mo4 Mo3 N11 92.72(18) y
N9 Mo3 N11 90.9(2) y
Mo4 Mo3 O9 91.79(15) y
N9 Mo3 O9 175.6(2) y
N11 Mo3 O9 88.2(2) y
Mo4 Mo3 N7 92.05(17) y
N9 Mo3 N7 93.4(2) y
N11 Mo3 N7 173.5(2) y
O9 Mo3 N7 87.2(2) y
Mo3 Mo4 N10 92.71(19) y
Mo3 Mo4 N8 93.08(17) y
N10 Mo4 N8 90.2(3) y
Mo3 Mo4 N12 92.75(18) y
N10 Mo4 N12 92.8(3) y
N8 Mo4 N12 173.3(3) y
Mo3 Mo4 O10 91.52(15) y
N10 Mo4 O10 175.4(2) y
N8 Mo4 O10 87.6(2) y
N12 Mo4 O10 88.9(2) y
C1 O1 Mo1 115.3(5) y
C1 O2 Mo2 118.3(5) y
C8 O3 C11 118.2(9) n
C15 O4 C18 115.6(8) n
C23 O5 C26 116.9(8) n
C30 O6 C33 117.4(9) n
C49 O9 Mo3 116.3(5) y
C49 O10 Mo4 116.6(5) y
C71 O13 C74 117.2(8) n
C96 O16 C93 122.0(12) n
C4 N1 C5 117.4(7) y
C4 N1 Mo1 118.0(5) y
C5 N1 Mo1 124.7(5) y
C4 N2 C12 116.6(7) y
C4 N2 Mo2 115.9(5) y
C12 N2 Mo2 127.0(5) y
C19 N3 C20 120.5(7) y
C19 N3 Mo1 118.7(5) y
C20 N3 Mo1 119.8(5) y
C19 N4 C27 119.7(7) y
C19 N4 Mo2 116.9(5) y
C27 N4 Mo2 123.2(5) y
C34 N5 C35 120.1(7) y
C34 N5 Mo1 116.3(5) y
C35 N5 Mo1 123.2(5) y
C34 N6 C42 121.1(8) y
C34 N6 Mo2 117.8(6) y
C42 N6 Mo2 121.0(6) y
C52 N7 C53 117.7(7) y
C52 N7 Mo3 117.2(5) y
C53 N7 Mo3 124.8(5) y
C52 N8 C60 117.3(7) y
C52 N8 Mo4 118.7(6) y
C60 N8 Mo4 124.0(5) y
C67 N9 C68 119.0(7) y
C67 N9 Mo3 117.5(5) y
C68 N9 Mo3 123.1(5) y
C67 N10 C75 118.2(7) y
C67 N10 Mo4 118.2(5) y
C75 N10 Mo4 123.0(6) y
C82 N11 C83 119.2(7) y
C82 N11 Mo3 117.9(6) y
C83 N11 Mo3 122.7(5) y
C82 N12 C90 120.1(7) y
C82 N12 Mo4 117.4(5) y
C90 N12 Mo4 122.4(5) y
O2 C1 O1 122.7(8) y
O2 C1 C2 119.5(7) y
O1 C1 C2 117.8(7) y
C3 C2 C1 176.0(10) y
N2 C4 N1 120.4(7) y
C6 C5 C10 117.6(8) n
C6 C5 N1 123.1(8) n
C10 C5 N1 119.3(8) n
C5 C6 C7 122.9(9) n
C6 C7 C8 117.8(10) n
C9 C8 O3 117.0(10) n
C9 C8 C7 119.7(9) n
O3 C8 C7 123.3(9) n
C8 C9 C10 121.3(9) n
C9 C10 C5 120.7(9) n
C13 C12 C17 117.5(8) n
C13 C12 N2 121.7(8) n
C17 C12 N2 120.7(8) n
C12 C13 C14 121.9(9) n
C15 C14 C13 121.0(9) n
C14 C15 O4 128.1(9) n
C14 C15 C16 118.8(8) n
O4 C15 C16 113.1(9) n
C15 C16 C17 119.1(9) n
C12 C17 C16 121.5(9) n
N3 C19 N4 119.0(7) y
C21 C20 C25 118.8(8) n
C21 C20 N3 122.1(8) n
C25 C20 N3 119.0(8) n
C20 C21 C22 121.6(9) n
C23 C22 C21 117.8(8) n
C24 C23 C22 121.7(9) n
C24 C23 O5 123.4(9) n
C22 C23 O5 114.9(9) n
C23 C24 C25 118.9(9) n
C20 C25 C24 121.1(9) n
C28 C27 C32 119.1(8) n
C28 C27 N4 122.6(8) n
C32 C27 N4 118.1(8) n
C27 C28 C29 120.9(10) n
C28 C29 C30 119.6(10) n
O6 C30 C31 124.7(11) n
O6 C30 C29 115.6(10) n
C31 C30 C29 119.7(10) n
C30 C31 C32 119.5(10) n
C27 C32 C31 121.1(9) n
N6 C34 N5 120.4(8) y
C36A C35 C40A 115.9(15) n
C36A C35 C40B 108.7(14) n
C40A C35 C40B 26.2(11) n
C36A C35 N5 126.9(12) n
C40A C35 N5 117.2(12) n
C40B C35 N5 118.2(11) n
C36A C35 C36B 25.3(11) n
C40A C35 C36B 114.5(14) n
C40B C35 C36B 119.6(13) n
N5 C35 C36B 122.2(11) n
C38A O7A C41A 119(3) n
C35 C36A C37A 122(2) n
C38A C37A C36A 128(3) n
C37A C38A O7A 123(3) n
C37A C38A C39A 119(3) n
O7A C38A C39A 118(2) n
C40A C39A C38A 112(2) n
C35 C40A C39A 122(2) n
C41B O7B C38B 118(3) n
C37B C36B C35 119.2(19) n
C36B C37B C38B 116(2) n
C39B C38B O7B 120(2) n
C39B C38B C37B 118(2) n
O7B C38B C37B 122(2) n
C38B C39B C40B 126(2) n
C39B C40B C35 121.1(18) n
C47B C42 C43A 97.8(16) n
C47B C42 N6 131.0(16) n
C43A C42 N6 131.1(13) n
C47B C42 C47A 18.6(14) n
C43A C42 C47A 116.2(13) n
N6 C42 C47A 112.6(10) n
C47B C42 C43B 117.0(15) n
C43A C42 C43B 22.1(11) n
N6 C42 C43B 111.2(11) n
C47A C42 C43B 135.6(12) n
C48 O8A C45A 128(2) n
C42 C43A C44A 127.7(19) n
C45A C44A C43A 111.2(19) n
C46A C45A O8A 115.2(18) n
C46A C45A C44A 126(2) n
O8A C45A C44A 119(2) n
C47A C46A C45A 116(2) n
C46A C47A C42 122.1(17) n
C48 O8B C45B 132(2) n
C44B C43B C42 113.9(19) n
C43B C44B C45B 120(2) n
C46B C45B O8B 124(3) n
C46B C45B C44B 122(2) n
O8B C45B C44B 114(2) n
C45B C46B C47B 114(2) n
C42 C47B C46B 133(2) n
O8B C48 O8A 72.2(14) n
O10 C49 O9 123.7(8) y
O10 C49 C50 118.3(8) y
O9 C49 C50 117.9(8) y
C51 C50 C49 177.5(12) y
N8 C52 N7 118.8(8) y
C54 C53 C58 117.4(8) n
C54 C53 N7 123.8(8) n
C58 C53 N7 118.8(7) n
C55 C54 C53 121.8(8) n
C56 C55 C54 120.3(9) n
O11B C56 C57 120.3(14) n
O11B C56 C55 119.5(17) n
C57 C56 C55 118.7(8) n
O11B C56 O11A 17.7(14) n
C57 C56 O11A 112.4(11) n
C55 C56 O11A 128.7(10) n
C56 C57 C58 121.5(9) n
C57 C58 C53 120.2(8) n
C56 O11A C59A 108(2) n
C59B O11B C56 127(3) n
C65 C60 C61 118.7(8) n
C65 C60 N8 119.8(8) n
C61 C60 N8 121.3(8) n
C60 C61 C62 120.2(8) n
C63 C62 C61 120.2(9) n
O12B C63 C64 123.1(12) n
O12B C63 C62 116.7(11) n
C64 C63 C62 119.5(8) n
O12B C63 O12A 17.5(11) n
C64 C63 O12A 130.1(11) n
C62 C63 O12A 109.8(11) n
C63 C64 C65 119.3(8) n
C60 C65 C64 122.1(9) n
C63 O12A C66A 100(2) n
C66B O12B C63 123.7(17) n
N9 C67 N10 119.0(7) y
C69 C68 C73 118.0(8) n
C69 C68 N9 121.7(8) n
C73 C68 N9 120.3(7) n
C68 C69 C70 121.3(9) n
C71 C70 C69 120.6(9) n
C70 C71 O13 116.9(9) n
C70 C71 C72 119.2(9) n
O13 C71 C72 123.9(9) n
C71 C72 C73 120.0(9) n
C68 C73 C72 120.9(8) n
C76B C75 C80 117.4(12) n
C76B C75 C76A 31.1(10) n
C80 C75 C76A 114.3(11) n
C76B C75 N10 119.0(11) n
C80 C75 N10 122.1(8) n
C76A C75 N10 120.3(10) n
C81A O14A C78 113(2) n
C77A C76A C75 119.8(17) n
C78 C77A C76A 121(2) n
C81B O14B C78 103.9(19) n
C75 C76B C77B 118(2) n
C78 C77B C76B 121(2) n
C79 C78 C77A 118.5(14) n
C79 C78 O14A 106.7(14) n
C77A C78 O14A 133.3(18) n
C79 C78 C77B 115.1(15) n
C77A C78 C77B 29.8(13) n
O14A C78 C77B 133.3(18) n
C79 C78 O14B 138.1(14) n
C77A C78 O14B 101.6(17) n
O14A C78 O14B 31.8(9) n
C77B C78 O14B 105.5(17) n
C78 C79 C80 122.7(12) n
C75 C80 C79 120.3(12) n
N11 C82 N12 119.2(7) y
C84B C83 C88 108.3(13) n
C84B C83 N11 132.0(13) n
C88 C83 N11 119.1(9) n
C84B C83 C84A 20.0(14) n
C88 C83 C84A 123.9(12) n
N11 C83 C84A 116.8(11) n
C89A O15A C86A 122(3) n
C85A C84A C83 118.9(18) n
C86A C85A C84A 120(2) n
C85A C86A O15A 117(2) n
C85A C86A C87A 123(2) n
O15A C86A C87A 120(2) n
C86A C87A C88 120(2) n
C89B O15B C86B 113(3) n
C83 C84B C85B 126(2) n
C86B C85B C84B 118(3) n
C87B C86B C85B 121(2) n
C87B C86B O15B 111(2) n
C85B C86B O15B 126(3) n
C86B C87B C88 110(2) n
C83 C88 C87B 134.0(17) n
C83 C88 C87A 111.7(14) n
C87B C88 C87A 29.0(13) n
C95 C90 C91 117.8(8) n
C95 C90 N12 124.1(8) n
C91 C90 N12 117.9(8) n
C92 C91 C90 121.2(10) n
C91 C92 C93 120.4(11) n
C92 C93 C94 120.2(9) n
C92 C93 O16 117.6(11) n
C94 C93 O16 122.2(11) n
C93 C94 C95 118.7(10) n
C90 C95 C94 121.6(10) n
Cl2A C97 Cl2B 39.0(9) n
Cl2A C97 Cl1 111.0(15) n
Cl2B C97 Cl1 106.9(15) n
C99 C98 C106 33(5) n
C106 C99 C98 109(10) n
C106 C99 C108 20(7) n
C98 C99 C108 126(8) n
C107 C100 C108 121(4) n
C107 C100 C105 86(3) n
C108 C100 C105 40(2) n
C107 C100 C101 61(3) n
C108 C100 C101 169(4) n
C105 C100 C101 146(4) n
C107 C100 C109 26(2) n
C108 C100 C109 96(3) n
C105 C100 C109 60(2) n
C101 C100 C109 87(3) n
C107 C100 C106 141(4) n
C108 C100 C106 23(3) n
C105 C100 C106 56(3) n
C101 C100 C106 158(4) n
C109 C100 C106 115(3) n
C107 C100 C103 79(3) n
C108 C100 C103 160(4) n
C105 C100 C103 158(3) n
C101 C100 C103 20(3) n
C109 C100 C103 105(3) n
C106 C100 C103 139(3) n
C103 C101 C102 148(10) n
C103 C101 C107 137(10) n
C102 C101 C107 43(3) n
C103 C101 C100 96(10) n
C102 C101 C100 91(5) n
C107 C101 C100 48(3) n
C104 C102 C107 108(5) n
C104 C102 C101 118(5) n
C107 C102 C101 82(5) n
C104 C102 C109 99(3) n
C107 C102 C109 22(3) n
C101 C102 C109 104(5) n
C104 C102 C103 126(4) n
C107 C102 C103 86(4) n
C101 C102 C103 10(4) n
C109 C102 C103 107(3) n
C101 C103 C100 64(10) n
C101 C103 C102 21(9) n
C100 C103 C102 70(2) n
C102 C104 C107 37(3) n
C108 C105 C106 21(4) n
C108 C105 C100 61(4) n
C106 C105 C100 67(4) n
C108 C105 C109 118(5) n
C106 C105 C109 131(4) n
C100 C105 C109 64(3) n
C108 C106 C99 138(10) n
C108 C106 C98 160(10) n
C99 C106 C98 38(7) n
C108 C106 C105 32(6) n
C99 C106 C105 164(10) n
C98 C106 C105 144(6) n
C108 C106 C100 51(7) n
C99 C106 C100 132(10) n
C98 C106 C100 149(5) n
C105 C106 C100 57(3) n
C109 C107 C102 128(7) n
C109 C107 C100 106(6) n
C102 C107 C100 125(5) n
C109 C107 C101 175(7) n
C102 C107 C101 55(4) n
C100 C107 C101 71(4) n
C109 C107 C104 110(6) n
C102 C107 C104 35(3) n
C100 C107 C104 138(4) n
C101 C107 C104 75(4) n
C106 C108 C105 127(10) n
C106 C108 C99 22(8) n
C105 C108 C99 147(5) n
C106 C108 C100 106(8) n
C105 C108 C100 79(4) n
C99 C108 C100 113(4) n
C107 C109 C105 104(6) n
C107 C109 C102 30(4) n
C105 C109 C102 133(3) n
C107 C109 C100 48(5) n
C105 C109 C100 57(2) n
C102 C109 C100 78(3) n

loop_
_geom_bond_atom_site_label_1
_geom_bond_atom_site_label_2
_geom_bond_distance
_geom_bond_publ_flag
Mo1 Mo2 2.0905(11) y
Mo1 N3 2.112(6) y
Mo1 O1 2.147(5) y
Mo1 N1 2.152(6) y
Mo1 N5 2.153(7) y
Mo2 N4 2.131(6) y
Mo2 N6 2.142(7) y
Mo2 N2 2.145(7) y
Mo2 O2 2.150(6) y
Mo3 Mo4 2.0885(11) y
Mo3 N9 2.127(6) y
Mo3 N11 2.133(7) y
Mo3 O9 2.157(5) y
Mo3 N7 2.161(7) y
Mo4 N10 2.104(7) y
Mo4 N8 2.126(7) y
Mo4 N12 2.135(6) y
Mo4 O10 2.162(6) y
Cl1 C97 1.85(3) n
Cl2A C97 1.63(3) n
Cl2B C97 1.67(3) n
O1 C1 1.286(9) y
O2 C1 1.254(10) y
O3 C8 1.374(11) n
O3 C11 1.425(16) n
O4 C15 1.380(11) n
O4 C18 1.400(12) n
O5 C23 1.392(11) n
O5 C26 1.412(14) n
O6 C30 1.373(13) n
O6 C33 1.388(15) n
O9 C49 1.261(10) y
O10 C49 1.249(10) y
O13 C71 1.373(11) n
O13 C74 1.408(13) n
O16 C96 1.352(19) n
O16 C93 1.398(12) n
N1 C4 1.328(10) y
N1 C5 1.427(10) y
N2 C4 1.326(10) y
N2 C12 1.423(10) y
N3 C19 1.314(10) y
N3 C20 1.441(10) y
N4 C19 1.342(11) y
N4 C27 1.419(10) y
N5 C34 1.328(11) y
N5 C35 1.436(10) y
N6 C34 1.316(11) y
N6 C42 1.429(11) y
N7 C52 1.338(10) y
N7 C53 1.435(10) y
N8 C52 1.312(10) y
N8 C60 1.445(10) y
N9 C67 1.319(10) y
N9 C68 1.427(10) y
N10 C67 1.334(10) y
N10 C75 1.427(10) y
N11 C82 1.323(10) y
N11 C83 1.401(11) y
N12 C82 1.334(11) y
N12 C90 1.426(10) y
C1 C2 1.441(13) y
C2 C3 1.183(13) y
C5 C6 1.368(12) n
C5 C10 1.392(12) n
C6 C7 1.384(13) n
C7 C8 1.403(15) n
C8 C9 1.362(14) n
C9 C10 1.366(13) n
C12 C13 1.364(12) n
C12 C17 1.380(13) n
C13 C14 1.386(12) n
C14 C15 1.361(13) n
C15 C16 1.394(13) n
C16 C17 1.408(13) n
C20 C21 1.368(12) n
C20 C25 1.372(12) n
C21 C22 1.407(12) n
C22 C23 1.383(14) n
C23 C24 1.362(14) n
C24 C25 1.403(12) n
C27 C28 1.372(13) n
C27 C32 1.380(12) n
C28 C29 1.385(15) n
C29 C30 1.400(17) n
C30 C31 1.378(15) n
C31 C32 1.392(13) n
C35 C36A 1.33(2) n
C35 C40A 1.34(2) n
C35 C40B 1.40(2) n
C35 C36B 1.44(2) n
O7A C38A 1.37(4) n
O7A C41A 1.47(5) n
C36A C37A 1.38(4) n
C37A C38A 1.04(3) n
C38A C39A 1.57(4) n
C39A C40A 1.43(3) n
O7B C41B 1.34(4) n
O7B C38B 1.40(3) n
C36B C37B 1.39(3) n
C37B C38B 1.64(3) n
C38B C39B 1.22(3) n
C39B C40B 1.38(3) n
C42 C47B 1.14(2) n
C42 C43A 1.23(2) n
C42 C47A 1.55(2) n
C42 C43B 1.63(2) n
O8A C48 1.20(2) n
O8A C45A 1.44(3) n
C43A C44A 1.47(3) n
C44A C45A 1.44(3) n
C45A C46A 1.39(3) n
C46A C47A 1.32(3) n
O8B C48 1.13(2) n
O8B C45B 1.44(3) n
C43B C44B 1.37(3) n
C44B C45B 1.43(4) n
C45B C46B 1.39(4) n
C46B C47B 1.39(3) n
C49 C50 1.449(13) y
C50 C51 1.173(14) y
C53 C54 1.380(12) n
C53 C58 1.390(12) n
C54 C55 1.381(12) n
C55 C56 1.369(13) n
C56 O11B 1.36(2) n
C56 C57 1.366(13) n
C56 O11A 1.411(16) n
C57 C58 1.385(12) n
O11A C59A 1.54(3) n
O11B C59B 1.24(4) n
C60 C65 1.357(12) n
C60 C61 1.381(12) n
C61 C62 1.386(13) n
C62 C63 1.380(13) n
C63 O12B 1.343(19) n
C63 C64 1.375(14) n
C63 O12A 1.44(2) n
C64 C65 1.379(13) n
O12A C66A 1.68(4) n
O12B C66B 1.30(3) n
C68 C69 1.379(13) n
C68 C73 1.381(12) n
C69 C70 1.386(13) n
C70 C71 1.363(14) n
C71 C72 1.386(14) n
C72 C73 1.395(13) n
C75 C76B 1.36(2) n
C75 C80 1.363(13) n
C75 C76A 1.42(2) n
O14A C81A 1.32(3) n
O14A C78 1.36(2) n
C76A C77A 1.39(3) n
C77A C78 1.31(3) n
O14B C81B 1.50(4) n
O14B C78 1.50(2) n
C76B C77B 1.41(3) n
C77B C78 1.39(3) n
C78 C79 1.309(18) n
C79 C80 1.368(16) n
C83 C84B 1.28(3) n
C83 C88 1.366(14) n
C83 C84A 1.49(2) n
O15A C89A 1.32(4) n
O15A C86A 1.43(3) n
C84A C85A 1.38(3) n
C85A C86A 1.27(3) n
C86A C87A 1.44(3) n
C87A C88 1.51(3) n
O15B C89B 1.40(5) n
O15B C86B 1.44(3) n
C84B C85B 1.40(4) n
C85B C86B 1.36(4) n
C86B C87B 1.36(4) n
C87B C88 1.38(3) n
C90 C95 1.356(13) n
C90 C91 1.401(13) n
C91 C92 1.357(13) n
C92 C93 1.362(16) n
C93 C94 1.381(17) n
C94 C95 1.398(14) n
C98 C99 0.92(7) n
C98 C106 1.43(9) n
C99 C106 0.82(9) n
C99 C108 1.47(8) n
C100 C107 1.40(5) n
C100 C108 1.50(5) n
C100 C105 1.69(6) n
C100 C101 1.77(8) n
C100 C109 1.81(5) n
C100 C106 1.85(8) n
C100 C103 1.95(6) n
C101 C103 0.66(10) n
C101 C102 1.35(8) n
C101 C107 1.64(9) n
C102 C104 1.09(4) n
C102 C107 1.14(5) n
C102 C109 1.77(6) n
C102 C103 1.95(7) n
C104 C107 1.80(6) n
C105 C108 1.10(6) n
C105 C106 1.66(8) n
C105 C109 1.74(6) n
C106 C108 0.75(8) n
C107 C109 0.83(5) n
